data_4029161
loop_
_publ_author_name
'Harigae, Ryo'
'Moriyama, Katsuhiko'
'Togo, Hideo'

_publ_section_title
;
 Preparation of 3,5-disubstituted pyrazoles and isoxazoles from terminal
 alkynes, aldehydes, hydrazines, and hydroxylamine.
;
_journal_issue 5
_journal_name_full 'The Journal of organic chemistry'
_journal_page_first 2049
_journal_page_last 2058
_journal_paper_doi 10.1021/jo4027116
_journal_volume 79
_journal_year 2014
_chemical_formula_sum 'C22 H18 N2'
_chemical_formula_weight 310.38
_chemical_name_systematic
; 
 ? 
;
_space_group_IT_number 14
_symmetry_cell_setting monoclinic
_symmetry_space_group_name_Hall '-P 2yn'
_symmetry_space_group_name_H-M 'P 1 21/n 1'
_atom_sites_solution_hydrogens geom
_atom_sites_solution_primary direct
_atom_sites_solution_secondary difmap
_audit_creation_method SHELXL-97
_cell_angle_alpha 90.00
_cell_angle_beta 100.3160(10)
_cell_angle_gamma 90.00
_cell_formula_units_Z 4
_cell_length_a 8.1755(7)
_cell_length_b 11.8379(10)
_cell_length_c 17.2853(14)
_cell_measurement_reflns_used 1428
_cell_measurement_temperature 173
_cell_measurement_theta_max 23.70
_cell_measurement_theta_min 2.40
_cell_volume 1645.8(2)
_computing_cell_refinement 'APEX2 (Bruker AXS, 2006)'
_computing_data_collection 'APEX2 '
_computing_data_reduction 'SAINT (Bruker AXS, 2004)'
_computing_molecular_graphics 'XSHEL (Bruker AXS,2002)'
_computing_publication_material 'XCIF (Bruker AXS, 2001)'
_computing_structure_refinement 'SHELXL-97 (Sheldrick, 1997)'
_computing_structure_solution 'SHELXS-97 (Sheldrick, 1997)'
_diffrn_ambient_temperature 173
_diffrn_detector_area_resol_mean 8.333
_diffrn_measured_fraction_theta_full 0.997
_diffrn_measured_fraction_theta_max 0.977
_diffrn_measurement_device_type 'Bruker APEXII CCD area detector'
_diffrn_measurement_method 'phi and omega scans'
_diffrn_radiation_monochromator graphite
_diffrn_radiation_source 'fine-focus sealed tube'
_diffrn_radiation_type MoK\a
_diffrn_radiation_wavelength 0.71073
_diffrn_reflns_av_R_equivalents 0.0374
_diffrn_reflns_av_sigmaI/netI 0.0546
_diffrn_reflns_limit_h_max 7
_diffrn_reflns_limit_h_min -10
_diffrn_reflns_limit_k_max 15
_diffrn_reflns_limit_k_min -15
_diffrn_reflns_limit_l_max 20
_diffrn_reflns_limit_l_min -22
_diffrn_reflns_number 9077
_diffrn_reflns_theta_full 25.50
_diffrn_reflns_theta_max 27.57
_diffrn_reflns_theta_min 2.10
_exptl_absorpt_coefficient_mu 0.074
_exptl_absorpt_correction_T_max 0.9927
_exptl_absorpt_correction_T_min 0.9782
_exptl_absorpt_correction_type empirical
_exptl_absorpt_process_details
;
SADABS Sheldrick 1996
;
_exptl_crystal_colour colourless
_exptl_crystal_density_diffrn 1.253
_exptl_crystal_density_method 'not measured'
_exptl_crystal_description Needle
_exptl_crystal_F_000 656
_exptl_crystal_size_max 0.30
_exptl_crystal_size_mid 0.20
_exptl_crystal_size_min 0.10
_refine_diff_density_max 0.166
_refine_diff_density_min -0.180
_refine_diff_density_rms 0.043
_refine_ls_extinction_coef 0.0033(8)
_refine_ls_extinction_expression Fc^*^=kFc[1+0.001xFc^2^\l^3^/sin(2\q)]^-1/4^
_refine_ls_extinction_method SHELXL
_refine_ls_goodness_of_fit_ref 0.994
_refine_ls_hydrogen_treatment constr
_refine_ls_matrix_type full
_refine_ls_number_parameters 219
_refine_ls_number_reflns 3730
_refine_ls_number_restraints 0
_refine_ls_restrained_S_all 0.994
_refine_ls_R_factor_all 0.0880
_refine_ls_R_factor_gt 0.0472
_refine_ls_shift/su_max 0.001
_refine_ls_shift/su_mean 0.000
_refine_ls_structure_factor_coef Fsqd
_refine_ls_weighting_details 'calc w=1/[\s^2^(Fo^2^)+(0.0476P)^2^+0.0000P] where P=(Fo^2^+2Fc^2^)/3'
_refine_ls_weighting_scheme calc
_refine_ls_wR_factor_gt 0.0943
_refine_ls_wR_factor_ref 0.1090
_reflns_number_gt 2352
_reflns_number_total 3730
_reflns_threshold_expression >2sigma
_cod_data_source_file jo4027116_si_004.cif
_cod_data_source_block a131005mor1
_cod_depositor_comments
;
The following automatic conversions were performed:

'_symmetry_cell_setting' value 'Monoclinic' changed to 'monoclinic'
according to
/usr/data/users/saulius/crontab/automatic-downloads/current/ACS/lib/dictionaries/cif_core.dic
dictionary named 'cif_core.dic' version 2.4.2 from 2011-04-26.

Automatic conversion script
Id: cif_fix_values 2281 2013-09-26 08:29:07Z andrius 
;
_cod_original_sg_symbol_H-M 'P2(1)/n  '
_cod_database_code 4029161

loop_
_symmetry_equiv_pos_as_xyz
'x, y, z'
'-x+1/2, y+1/2, -z+1/2'
'-x, -y, -z'
'x-1/2, -y-1/2, z-1/2'

loop_
_atom_site_label
_atom_site_type_symbol
_atom_site_fract_x
_atom_site_fract_y
_atom_site_fract_z
_atom_site_U_iso_or_equiv
_atom_site_adp_type
_atom_site_occupancy
_atom_site_symmetry_multiplicity
_atom_site_calc_flag
_atom_site_refinement_flags
N1 N 0.51160(16) 0.73367(10) 0.21782(7) 0.0300(3) Uani 1 1 d .
N2 N 0.50773(17) 0.68548(10) 0.14557(7) 0.0324(3) Uani 1 1 d .
C1 C 0.5315(2) 0.84883(12) 0.21605(9) 0.0305(4) Uani 1 1 d .
C5 C 0.4237(2) 0.90919(12) 0.33715(8) 0.0300(4) Uani 1 1 d .
H5 H 0.3679 0.8390 0.3381 0.036 Uiso 1 1 calc R
C3 C 0.5257(2) 0.77170(12) 0.09793(8) 0.0299(4) Uani 1 1 d .
C11 C 0.5157(2) 0.65742(12) 0.28258(8) 0.0269(4) Uani 1 1 d .
C4 C 0.5230(2) 0.92803(12) 0.28089(8) 0.0292(4) Uani 1 1 d .
C16 C 0.4155(2) 0.56298(13) 0.27157(9) 0.0351(4) Uani 1 1 d .
H16 H 0.3408 0.5522 0.2233 0.042 Uiso 1 1 calc R
C12 C 0.6242(2) 0.67441(13) 0.35278(8) 0.0314(4) Uani 1 1 d .
H12 H 0.6936 0.7393 0.3599 0.038 Uiso 1 1 calc R
C13 C 0.6303(2) 0.59586(13) 0.41235(9) 0.0359(4) Uani 1 1 d .
H13 H 0.7025 0.6078 0.4612 0.043 Uiso 1 1 calc R
C15 C 0.4244(2) 0.48412(13) 0.33110(9) 0.0391(4) Uani 1 1 d .
H15 H 0.3562 0.4186 0.3236 0.047 Uiso 1 1 calc R
C17 C 0.5287(2) 0.75034(13) 0.01435(8) 0.0311(4) Uani 1 1 d .
C7 C 0.4826(2) 1.09652(12) 0.39169(9) 0.0324(4) Uani 1 1 d .
C2 C 0.5422(2) 0.87415(13) 0.13950(9) 0.0344(4) Uani 1 1 d .
H2 H 0.5578 0.9469 0.1187 0.041 Uiso 1 1 calc R
C6 C 0.4054(2) 0.99172(13) 0.39173(9) 0.0327(4) Uani 1 1 d .
H6 H 0.3384 0.9765 0.4301 0.039 Uiso 1 1 calc R
C18 C 0.4728(2) 0.64837(14) -0.02060(9) 0.0355(4) Uani 1 1 d .
H18 H 0.4305 0.5923 0.0099 0.043 Uiso 1 1 calc R
C14 C 0.5323(2) 0.50023(13) 0.40147(9) 0.0384(4) Uani 1 1 d .
H14 H 0.5391 0.4457 0.4422 0.046 Uiso 1 1 calc R
C22 C 0.5901(2) 0.83162(14) -0.03172(9) 0.0384(4) Uani 1 1 d .
H22 H 0.6300 0.9017 -0.0090 0.046 Uiso 1 1 calc R
C10 C 0.6045(2) 1.03142(13) 0.28231(9) 0.0377(4) Uani 1 1 d .
H10 H 0.6756 1.0456 0.2456 0.045 Uiso 1 1 calc R
C9 C 0.5834(2) 1.11397(13) 0.33651(9) 0.0384(4) Uani 1 1 d .
H9 H 0.6394 1.1842 0.3357 0.046 Uiso 1 1 calc R
C20 C 0.5370(2) 0.70869(15) -0.14396(10) 0.0427(5) Uani 1 1 d .
H20 H 0.5393 0.6948 -0.1979 0.051 Uiso 1 1 calc R
C21 C 0.5931(2) 0.81053(15) -0.11018(10) 0.0425(5) Uani 1 1 d .
H21 H 0.6340 0.8666 -0.1411 0.051 Uiso 1 1 calc R
C19 C 0.4774(2) 0.62696(15) -0.09879(9) 0.0408(4) Uani 1 1 d .
H19 H 0.4399 0.5564 -0.1215 0.049 Uiso 1 1 calc R
C8 C 0.4537(2) 1.18847(14) 0.44786(9) 0.0457(5) Uani 1 1 d .
H8A H 0.5597 1.2250 0.4693 0.069 Uiso 1 1 calc R
H8B H 0.4060 1.1557 0.4909 0.069 Uiso 1 1 calc R
H8C H 0.3767 1.2445 0.4200 0.069 Uiso 1 1 calc R

loop_
_atom_site_aniso_label
_atom_site_aniso_U_11
_atom_site_aniso_U_22
_atom_site_aniso_U_33
_atom_site_aniso_U_23
_atom_site_aniso_U_13
_atom_site_aniso_U_12
N1 0.0388(8) 0.0255(7) 0.0259(7) 0.0004(5) 0.0061(6) -0.0025(6)
N2 0.0391(9) 0.0311(8) 0.0274(7) 0.0010(6) 0.0065(6) 0.0002(6)
C1 0.0341(10) 0.0246(8) 0.0331(9) 0.0021(7) 0.0069(7) -0.0004(7)
C5 0.0324(9) 0.0236(8) 0.0337(9) 0.0030(6) 0.0055(7) 0.0008(7)
C3 0.0333(9) 0.0267(9) 0.0303(8) 0.0041(6) 0.0072(7) 0.0030(7)
C11 0.0321(9) 0.0237(8) 0.0254(8) 0.0016(6) 0.0064(7) 0.0005(7)
C4 0.0313(9) 0.0250(8) 0.0304(8) 0.0034(6) 0.0037(7) 0.0008(7)
C16 0.0425(11) 0.0318(9) 0.0294(9) -0.0007(7) 0.0025(8) -0.0062(8)
C12 0.0338(10) 0.0259(8) 0.0340(9) -0.0028(7) 0.0051(8) -0.0012(7)
C13 0.0434(11) 0.0346(10) 0.0278(8) -0.0014(7) 0.0011(8) 0.0024(8)
C15 0.0541(12) 0.0283(9) 0.0351(9) 0.0008(7) 0.0088(9) -0.0097(8)
C17 0.0332(9) 0.0299(9) 0.0308(9) 0.0054(7) 0.0072(7) 0.0079(7)
C7 0.0368(10) 0.0267(9) 0.0306(8) -0.0004(7) -0.0028(8) 0.0021(7)
C2 0.0418(11) 0.0270(8) 0.0361(9) 0.0053(7) 0.0116(8) -0.0004(7)
C6 0.0347(10) 0.0310(9) 0.0323(9) 0.0029(7) 0.0055(8) 0.0032(7)
C18 0.0430(11) 0.0315(9) 0.0328(9) 0.0037(7) 0.0088(8) 0.0058(8)
C14 0.0548(12) 0.0283(9) 0.0321(9) 0.0034(7) 0.0080(9) 0.0006(8)
C22 0.0431(11) 0.0371(10) 0.0364(9) 0.0048(7) 0.0110(8) 0.0027(8)
C10 0.0412(11) 0.0310(9) 0.0423(10) 0.0021(7) 0.0117(9) -0.0072(8)
C9 0.0423(11) 0.0262(9) 0.0449(10) -0.0002(7) 0.0030(9) -0.0094(8)
C20 0.0451(11) 0.0518(12) 0.0325(9) 0.0016(8) 0.0109(8) 0.0161(9)
C21 0.0446(12) 0.0471(11) 0.0386(10) 0.0117(8) 0.0154(9) 0.0076(9)
C19 0.0471(12) 0.0377(10) 0.0363(10) -0.0019(8) 0.0043(9) 0.0099(8)
C8 0.0595(13) 0.0323(10) 0.0433(10) -0.0045(8) 0.0037(10) 0.0029(9)

loop_
_atom_type_symbol
_atom_type_description
_atom_type_scat_dispersion_real
_atom_type_scat_dispersion_imag
_atom_type_scat_source
C C 0.0033 0.0016 'International Tables Vol C Tables 4.2.6.8 and 6.1.1.4'
H H 0.0000 0.0000 'International Tables Vol C Tables 4.2.6.8 and 6.1.1.4'
N N 0.0061 0.0033 'International Tables Vol C Tables 4.2.6.8 and 6.1.1.4'

loop_
_geom_angle_atom_site_label_1
_geom_angle_atom_site_label_2
_geom_angle_atom_site_label_3
_geom_angle
N2 N1 C1 112.13(12)
N2 N1 C11 116.34(11)
C1 N1 C11 130.98(12)
C3 N2 N1 104.89(12)
N1 C1 C2 105.43(13)
N1 C1 C4 126.36(13)
C2 C1 C4 127.86(14)
C6 C5 C4 120.72(14)
C6 C5 H5 119.6
C4 C5 H5 119.6
N2 C3 C2 110.83(13)
N2 C3 C17 119.81(13)
C2 C3 C17 129.36(14)
C16 C11 C12 120.70(14)
C16 C11 N1 118.20(13)
C12 C11 N1 121.00(13)
C10 C4 C5 117.76(14)
C10 C4 C1 119.07(14)
C5 C4 C1 122.87(14)
C11 C16 C15 119.62(15)
C11 C16 H16 120.2
C15 C16 H16 120.2
C13 C12 C11 119.20(15)
C13 C12 H12 120.4
C11 C12 H12 120.4
C14 C13 C12 120.53(15)
C14 C13 H13 119.7
C12 C13 H13 119.7
C16 C15 C14 120.17(16)
C16 C15 H15 119.9
C14 C15 H15 119.9
C18 C17 C22 118.28(14)
C18 C17 C3 120.92(14)
C22 C17 C3 120.79(14)
C9 C7 C6 117.38(14)
C9 C7 C8 121.23(15)
C6 C7 C8 121.37(16)
C1 C2 C3 106.71(13)
C1 C2 H2 126.6
C3 C2 H2 126.6
C5 C6 C7 121.59(15)
C5 C6 H6 119.2
C7 C6 H6 119.2
C19 C18 C17 121.31(15)
C19 C18 H18 119.3
C17 C18 H18 119.3
C13 C14 C15 119.77(15)
C13 C14 H14 120.1
C15 C14 H14 120.1
C21 C22 C17 120.35(16)
C21 C22 H22 119.8
C17 C22 H22 119.8
C9 C10 C4 121.00(16)
C9 C10 H10 119.5
C4 C10 H10 119.5
C7 C9 C10 121.51(15)
C7 C9 H9 119.2
C10 C9 H9 119.2
C21 C20 C19 119.66(15)
C21 C20 H20 120.2
C19 C20 H20 120.2
C20 C21 C22 120.60(16)
C20 C21 H21 119.7
C22 C21 H21 119.7
C18 C19 C20 119.80(16)
C18 C19 H19 120.1
C20 C19 H19 120.1
C7 C8 H8A 109.5
C7 C8 H8B 109.5
H8A C8 H8B 109.5
C7 C8 H8C 109.5
H8A C8 H8C 109.5
H8B C8 H8C 109.5

loop_
_geom_bond_atom_site_label_1
_geom_bond_atom_site_label_2
_geom_bond_distance
N1 N2 1.3682(16)
N1 C1 1.3739(18)
N1 C11 1.4337(18)
N2 C3 1.3359(18)
C1 C2 1.375(2)
C1 C4 1.472(2)
C5 C6 1.385(2)
C5 C4 1.392(2)
C5 H5 0.9500
C3 C2 1.404(2)
C3 C17 1.471(2)
C11 C16 1.379(2)
C11 C12 1.383(2)
C4 C10 1.391(2)
C16 C15 1.382(2)
C16 H16 0.9500
C12 C13 1.382(2)
C12 H12 0.9500
C13 C14 1.380(2)
C13 H13 0.9500
C15 C14 1.382(2)
C15 H15 0.9500
C17 C18 1.390(2)
C17 C22 1.398(2)
C7 C9 1.383(2)
C7 C6 1.392(2)
C7 C8 1.505(2)
C2 H2 0.9500
C6 H6 0.9500
C18 C19 1.382(2)
C18 H18 0.9500
C14 H14 0.9500
C22 C21 1.383(2)
C22 H22 0.9500
C10 C9 1.386(2)
C10 H10 0.9500
C9 H9 0.9500
C20 C21 1.382(2)
C20 C19 1.385(2)
C20 H20 0.9500
C21 H21 0.9500
C19 H19 0.9500
C8 H8A 0.9800
C8 H8B 0.9800
C8 H8C 0.9800
